data_4003064
loop_
_publ_author_name
'Liu, Huiyu'
'Gutmann, Matthias J.'
'Stokes, Harold T.'
'Campbell, Branton J.'
'Evans, Ivana Radosavljevic'
'Evans, John S. O.'

_publ_section_title
;
 Supercolossal Uniaxial Negative Thermal Expansion in Chloranilic Acid
 Pyrazine, CA-Pyz
;
_journal_issue 12
_journal_name_full 'Chemistry of Materials'
_journal_page_first 4514
_journal_paper_doi 10.1021/acs.chemmater.9b01135
_journal_volume 31
_journal_year 2019
_chemical_formula_moiety 'C10 H6 Cl2 N2 O4'
_chemical_formula_sum 'C10 H6 Cl2 N2 O4'
_chemical_formula_weight 289.07
_space_group_IT_number 2
_space_group_name_Hall '-P 1'
_space_group_name_H-M_alt 'P -1'
_symmetry_cell_setting triclinic
_symmetry_space_group_name_Hall '-P 1'
_symmetry_space_group_name_H-M 'P -1'
_atom_sites_solution_hydrogens difmap
_atom_sites_solution_primary direct
_cell_angle_alpha 81.926(8)
_cell_angle_beta 81.568(8)
_cell_angle_gamma 76.993(8)
_cell_formula_units_Z 1
_cell_length_a 4.7821(5)
_cell_length_b 5.8258(6)
_cell_length_c 10.7018(10)
_cell_measurement_reflns_used 914
_cell_measurement_temperature 150
_cell_measurement_theta_max 33.5975
_cell_measurement_theta_min 2.1104
_cell_volume 285.57(5)
_computing_cell_refinement 'USER DEFINED CELL REFINEMENT'
_computing_data_collection 'USER DEFINED DATA COLLECTION'
_computing_data_reduction 'USER DEFINED DATA REDUCTION'
_computing_molecular_graphics 'CAMERON (Watkin et al., 1996)'
_computing_publication_material 'CRYSTALS (Betteridge et al., 2003)'
_computing_structure_refinement 'CRYSTALS (Betteridge et al., 2003)'
_computing_structure_solution 'SIR92 (Altomare et al., 1994)'
_diffrn_ambient_temperature 150
_diffrn_measured_fraction_theta_full 0.937
_diffrn_measured_fraction_theta_max 0.857
_diffrn_measurement_device Serial
_diffrn_measurement_device_type Unknown
_diffrn_measurement_method \w/2\q
_diffrn_radiation_monochromator graphite
_diffrn_radiation_type 'Mo K\a'
_diffrn_radiation_wavelength 0.71073
_diffrn_reflns_av_R_equivalents 0.060
_diffrn_reflns_limit_h_max 7
_diffrn_reflns_limit_h_min -6
_diffrn_reflns_limit_k_max 7
_diffrn_reflns_limit_k_min -8
_diffrn_reflns_limit_l_max 16
_diffrn_reflns_limit_l_min -16
_diffrn_reflns_number 3060
_diffrn_reflns_theta_full 25.371
_diffrn_reflns_theta_max 33.382
_diffrn_reflns_theta_min 3.612
_diffrn_standards_number 0
_exptl_absorpt_coefficient_mu 0.576
_exptl_absorpt_correction_type none
_exptl_crystal_density_diffrn 1.681
_exptl_crystal_density_method 'not measured'
_exptl_crystal_F_000 146
_refine_diff_density_max 0.99
_refine_diff_density_min -0.80
_refine_ls_extinction_method None
_refine_ls_goodness_of_fit_ref 1.0000
_refine_ls_hydrogen_treatment mixed
_refine_ls_matrix_type full
_refine_ls_number_parameters 95
_refine_ls_number_reflns 1949
_refine_ls_number_restraints 0
_refine_ls_R_factor_all 0.1078
_refine_ls_R_factor_gt 0.0760
_refine_ls_shift/su_max 0.0001602
_refine_ls_shift/su_mean 0.0000156
_refine_ls_structure_factor_coef Fsqd
_refine_ls_weighting_details
;
 Method, part 1, Chebychev polynomial, (Watkin, 1994, Prince, 1982) 
 [weight] = 1.0/[A~0~*T~0~(x)+A~1~*T~1~(x) ... +A~n-1~]*T~n-1~(x)] 
 where A~i~ are the Chebychev coefficients listed below and x= Fcalc/Fmax 
 Method = Robust Weighting (Prince, 1982) 
 W = [weight] * [1-(deltaF/6*sigmaF)^2^]^2^ 
 A~i~ are: 
 0.163E+05 -0.119E+05 0.134E+05 
;
_refine_ls_weighting_scheme calc
_refine_ls_wR_factor_all 0.1978
_refine_ls_wR_factor_gt 0.1836
_refine_ls_wR_factor_ref 0.1836
_reflns_limit_h_max 7
_reflns_limit_h_min -6
_reflns_limit_k_max 7
_reflns_limit_k_min -8
_reflns_limit_l_max 16
_reflns_limit_l_min -16
_reflns_number_gt 1949
_reflns_number_total 1460
_reflns_threshold_expression I>2.0\s(I)
_oxford_diffrn_Wilson_B_factor 0.00
_oxford_diffrn_Wilson_scale 0.00
_oxford_refine_ls_r_factor_ref 0.0760
_oxford_refine_ls_scale 18(2)
_oxford_reflns_number_all 3054
_oxford_reflns_threshold_expression_ref I>2.0\s(I)
_cod_data_source_file cm9b01135_si_002.cif
_cod_data_source_block 1
_cod_original_cell_volume 285.57(3)
_cod_original_sg_symbol_H-M 'P -1 '
_cod_database_code 4003064

loop_
_symmetry_equiv_pos_as_xyz
x,y,z
-x,-y,-z

loop_
_atom_site_label
_atom_site_type_symbol
_atom_site_fract_x
_atom_site_fract_y
_atom_site_fract_z
_atom_site_U_iso_or_equiv
_atom_site_occupancy
_atom_site_adp_type
Cl1 Cl 0.7956(3) 0.7704(2) 1.66180(12) 0.0205 1.0000 Uani
C2 C 0.6362(10) 0.6289(8) 1.5707(4) 0.0172 1.0000 Uani
C3 C 0.4791(10) 0.4507(9) 1.6353(4) 0.0189 1.0000 Uani
C4 C 0.3363(10) 0.3249(8) 1.5566(4) 0.0149 1.0000 Uani
O5 O 0.1864(8) 0.1715(6) 1.6178(3) 0.0222 1.0000 Uani
O6 O 0.4539(8) 0.3985(7) 1.7502(3) 0.0248 1.0000 Uani
N7 N 0.9147(11) 0.9466(9) 1.1282(4) 0.0289 1.0000 Uani
C8 C 1.0796(13) 0.7831(11) 1.0571(5) 0.0301 1.0000 Uani
C9 C 1.1630(12) 0.8358(9) 0.9297(5) 0.0271 1.0000 Uani
H81 H 1.142(14) 0.649(12) 1.088(6) 0.027(16) 1.0000 Uiso
H91 H 1.318(13) 0.709(11) 0.878(6) 0.034(17) 1.0000 Uiso
H51 H 0.193(17) 0.150(15) 1.703(8) 0.07(3) 1.0000 Uiso

loop_
_atom_site_aniso_label
_atom_site_aniso_U_11
_atom_site_aniso_U_22
_atom_site_aniso_U_33
_atom_site_aniso_U_23
_atom_site_aniso_U_13
_atom_site_aniso_U_12
Cl1 0.0233(6) 0.0224(6) 0.0189(5) -0.0056(4) -0.0040(4) -0.0082(4)
C2 0.018(2) 0.020(2) 0.0148(18) -0.0022(17) -0.0017(17) -0.0068(17)
C3 0.017(2) 0.021(2) 0.0179(19) -0.0051(17) 0.0013(17) -0.0022(17)
C4 0.015(2) 0.015(2) 0.0143(18) -0.0021(15) 0.0001(15) -0.0024(15)
O5 0.030(2) 0.0233(19) 0.0159(15) 0.0009(14) -0.0002(14) -0.0131(14)
O6 0.034(2) 0.029(2) 0.0133(15) -0.0024(13) 0.0011(14) -0.0140(16)
N7 0.034(3) 0.036(3) 0.020(2) 0.0026(18) -0.0001(18) -0.017(2)
C8 0.041(3) 0.026(3) 0.023(2) -0.001(2) -0.001(2) -0.010(2)
C9 0.040(3) 0.022(3) 0.019(2) -0.0075(18) 0.006(2) -0.008(2)

loop_
_atom_type_symbol
_atom_type_scat_dispersion_real
_atom_type_scat_dispersion_imag
_atom_type_scat_Cromer_Mann_a1
_atom_type_scat_Cromer_Mann_b1
_atom_type_scat_Cromer_Mann_a2
_atom_type_scat_Cromer_Mann_b2
_atom_type_scat_Cromer_Mann_a3
_atom_type_scat_Cromer_Mann_b3
_atom_type_scat_Cromer_Mann_a4
_atom_type_scat_Cromer_Mann_b4
_atom_type_scat_Cromer_Mann_c
_atom_type_scat_source
C 0.0033 0.0016 2.3100 20.8439 1.0200 10.2075 1.5886 0.5687 0.8650 51.6512 0.2156 'International Tables Vol C 4.2.6.8 and 6.1.1.4'
H 0.0000 0.0000 0.4930 10.5109 0.3229 26.1257 0.1402 3.1424 0.0408 57.7998 0.0030 'International Tables Vol C 4.2.6.8 and 6.1.1.4'
N 0.0061 0.0033 12.2126 0.0057 3.1322 9.8933 2.0125 28.9975 1.1663 0.5826 -11.5290 'International Tables Vol C 4.2.6.8 and 6.1.1.4'
O 0.0106 0.0060 3.0485 13.2771 2.2868 5.7011 1.5463 0.3239 0.8670 32.9089 0.2508 'International Tables Vol C 4.2.6.8 and 6.1.1.4'
Cl 0.1484 0.1585 11.4604 0.0104 7.1964 1.1662 6.2556 18.5194 1.6455 47.7784 -9.5574 'International Tables Vol C 4.2.6.8 and 6.1.1.4'

loop_
_geom_angle_atom_site_label_1
_geom_angle_site_symmetry_1
_geom_angle_atom_site_label_2
_geom_angle_atom_site_label_3
_geom_angle_site_symmetry_3
_geom_angle
_geom_angle_publ_flag
Cl1 . C2 C4 2_668 121.1(3) yes
Cl1 . C2 C3 . 117.8(3) yes
C4 2_668 C2 C3 . 121.0(4) yes
C2 . C3 C4 . 118.6(4) yes
C2 . C3 O6 . 123.5(4) yes
C4 . C3 O6 . 117.9(4) yes
C3 . C4 C2 2_668 120.4(4) yes
C3 . C4 O5 . 117.3(4) yes
C2 2_668 C4 O5 . 122.3(4) yes
C4 . O5 H51 . 114(5) no
C9 2_777 N7 C8 . 116.9(5) yes
N7 . C8 C9 . 122.0(5) yes
N7 . C8 H81 . 122(5) no
C9 . C8 H81 . 116(5) no
C8 . C9 N7 2_777 121.1(5) yes
C8 . C9 H91 . 120(4) no
N7 2_777 C9 H91 . 118(4) no

loop_
_geom_bond_atom_site_label_1
_geom_bond_atom_site_label_2
_geom_bond_site_symmetry_2
_geom_bond_distance
_geom_bond_publ_flag
Cl1 C2 . 1.714(4) yes
C2 C4 2_668 1.345(6) yes
C2 C3 . 1.455(6) yes
C3 C4 . 1.510(6) yes
C3 O6 . 1.219(6) yes
C4 O5 . 1.314(5) yes
O5 H51 . 0.90(9) no
N7 C9 2_777 1.328(7) yes
N7 C8 . 1.341(8) yes
C8 C9 . 1.374(7) yes
C8 H81 . 0.81(7) no
C9 H91 . 1.07(7) no

loop_
_geom_hbond_atom_site_label_D
_geom_hbond_atom_site_label_H
_geom_hbond_atom_site_label_A
_geom_hbond_site_symmetry_A
_geom_hbond_angle_DHA
_geom_hbond_distance_DH
_geom_hbond_distance_HA
_geom_hbond_distance_DA
_geom_hbond_publ_flag
C9 H91 O6 1_654 154(5) 1.070 2.341 3.333(7) yes
O5 H51 N7 2_668 157(7) 0.904 1.850 2.708(7) yes

loop_
_oxford_twin_element_scale_factors
0.509(3)
0.491(3)
